data_8107563
loop_
_publ_author_name
'Chen, Zhen'
'Sun, Yanwen'
'Chen, Chao'
'Xu, Nuo'
'Wang, Xiaozhong'
'Li, Sijun'

_publ_section_title
;
 The crystal structure of (S, R p
 )-4--benzhydrylideneamino-12-(4-tert-butyl
 oxazolin-2-yl)[2.2]paracyclophane, C36H36N2O
;
_journal_issue 4
_journal_name_full 'Zeitschrift f\"ur Kristallographie - New Crystal Structures'
_journal_page_first 791
_journal_page_last 793
_journal_paper_doi 10.1515/ncrs-2023-0212
_journal_volume 238
_journal_year 2023
_chemical_absolute_configuration rm
_chemical_formula_moiety 'C36 H36 N2 O'
_chemical_formula_sum 'C36 H36 N2 O'
_chemical_formula_weight 512.67
_chemical_name_systematic
;
4-benzhydrylideneamino-12-(4- tert-butyl oxazolin-2-yl)[2.2]paracyclophane
;
_space_group_crystal_system orthorhombic
_space_group_IT_number 19
_space_group_name_Hall 'P 2ac 2ab'
_space_group_name_H-M_alt 'P 21 21 21'
_atom_sites_solution_hydrogens mixed
_atom_sites_solution_primary dual
_cell_angle_alpha 90
_cell_angle_beta 90
_cell_angle_gamma 90
_cell_formula_units_Z 4
_cell_length_a 11.849(2)
_cell_length_b 14.373(3)
_cell_length_c 17.183(3)
_cell_measurement_reflns_used 4716
_cell_measurement_temperature 296(2)
_cell_measurement_theta_max 60.59
_cell_measurement_theta_min 4.01
_cell_volume 2926.4(9)
_computing_cell_refinement 'Bruker [1]'
_computing_data_reduction 'Bruker [1]'
_computing_molecular_graphics 'DIAMOND [5]'
_computing_publication_material 'ShelXL [4]'
_computing_structure_refinement 'ShelXL [4]'
_computing_structure_solution 'OLEX2 [2], ShelXS [3]'
_diffrn_ambient_temperature 296.15
_diffrn_measured_fraction_theta_full 0.986
_diffrn_measured_fraction_theta_max 0.986
_diffrn_measurement_device_type 'Bruker Smart Apex II CCD area detector'
_diffrn_measurement_method 'phi and omega scans'
_diffrn_radiation_monochromator graphite
_diffrn_radiation_type CuK\a
_diffrn_radiation_wavelength 1.54178
_diffrn_reflns_av_R_equivalents 0.0679
_diffrn_reflns_av_unetI/netI 0.0690
_diffrn_reflns_Laue_measured_fraction_full 0.986
_diffrn_reflns_Laue_measured_fraction_max 0.986
_diffrn_reflns_limit_h_max 13
_diffrn_reflns_limit_h_min -13
_diffrn_reflns_limit_k_max 16
_diffrn_reflns_limit_k_min -16
_diffrn_reflns_limit_l_max 19
_diffrn_reflns_limit_l_min -19
_diffrn_reflns_number 13540
_diffrn_reflns_point_group_measured_fraction_full 0.976
_diffrn_reflns_point_group_measured_fraction_max 0.976
_diffrn_reflns_theta_full 63.853
_diffrn_reflns_theta_max 63.853
_diffrn_reflns_theta_min 4.010
_exptl_absorpt_coefficient_mu 0.534
_exptl_absorpt_correction_T_max 0.923
_exptl_absorpt_correction_T_min 0.899
_exptl_absorpt_correction_type multi-scan
_exptl_absorpt_process_details SADABS
_exptl_crystal_colour yellow
_exptl_crystal_density_diffrn 1.164
_exptl_crystal_description block
_exptl_crystal_F_000 1096
_exptl_crystal_size_max 0.2
_exptl_crystal_size_mid 0.2
_exptl_crystal_size_min 0.15
_refine_diff_density_max 0.122
_refine_diff_density_min -0.189
_refine_diff_density_rms 0.042
_refine_ls_abs_structure_details
;
 Flack x determined using 1028 quotients [(I+)-(I-)]/[(I+)+(I-)]
 (Parsons, Flack and Wagner, Acta Cryst. B69 (2013) 249-259).
;
_refine_ls_abs_structure_Flack -0.6(5)
_refine_ls_extinction_coef .
_refine_ls_extinction_method none
_refine_ls_goodness_of_fit_ref 1.005
_refine_ls_hydrogen_treatment mixed
_refine_ls_matrix_type full
_refine_ls_number_parameters 411
_refine_ls_number_reflns 4716
_refine_ls_number_restraints 0
_refine_ls_restrained_S_all 1.005
_refine_ls_R_factor_all 0.0860
_refine_ls_R_factor_gt 0.0514
_refine_ls_shift/su_max 0.000
_refine_ls_shift/su_mean 0.000
_refine_ls_structure_factor_coef Fsqd
_refine_ls_weighting_details 'w=1/[\s^2^(Fo^2^)+(0.0476P)^2^] where P=(Fo^2^+2Fc^2^)/3'
_refine_ls_weighting_scheme calc
_refine_ls_wR_factor_gt 0.1094
_refine_ls_wR_factor_ref 0.1272
_reflns_Friedel_coverage 0.751
_reflns_Friedel_fraction_full 0.964
_reflns_Friedel_fraction_max 0.963
_reflns_number_gt 3141
_reflns_number_total 4716
_reflns_threshold_expression 'I > 2\s(I)'
_cod_data_source_file suppl_j_ncrs-2023-0212_suppl.cif
_cod_data_source_block a
_cod_original_cell_volume 2926.4(10)
_cod_database_code 8107563
_shelx_space_group_comment
;
The symmetry employed for this shelxl refinement is uniquely defined
by the following loop, which should always be used as a source of
symmetry information in preference to the above space-group names.
They are only intended as comments.
;
_shelx_estimated_absorpt_t_max 0.924
_shelx_estimated_absorpt_t_min 0.901

loop_
_space_group_symop_operation_xyz
'x, y, z'
'-x+1/2, -y, z+1/2'
'-x, y+1/2, -z+1/2'
'x+1/2, -y+1/2, -z'

loop_
_atom_site_label
_atom_site_type_symbol
_atom_site_fract_x
_atom_site_fract_y
_atom_site_fract_z
_atom_site_U_iso_or_equiv
_atom_site_adp_type
_atom_site_occupancy
_atom_site_site_symmetry_order
_atom_site_calc_flag
_atom_site_refinement_flags_posn
_atom_site_refinement_flags_adp
_atom_site_refinement_flags_occupancy
_atom_site_disorder_assembly
_atom_site_disorder_group
O1 O -0.7987(3) -0.1290(3) -0.08036(18) 0.0792(11) Uani 1 1 d . . . . .
N1 N -0.7140(4) -0.0590(3) -0.1808(2) 0.0703(12) Uani 1 1 d . . . . .
N2 N -0.8916(3) -0.3639(3) -0.0840(2) 0.0552(9) Uani 1 1 d . . . . .
C1 C -1.1319(5) -0.3073(4) -0.1626(3) 0.0693(14) Uani 1 1 d . . . . .
H1A H -1.127(4) -0.294(3) -0.108(3) 0.055(12) Uiso 1 1 d . . . . .
H1B H -1.210(6) -0.309(4) -0.185(4) 0.11(2) Uiso 1 1 d . . . . .
C2 C -1.0815(5) -0.4074(4) -0.1788(3) 0.0660(13) Uani 1 1 d . . . . .
H2A H -1.083(4) -0.438(3) -0.133(3) 0.054(12) Uiso 1 1 d . . . . .
H2B H -1.136(5) -0.434(4) -0.216(3) 0.10(2) Uiso 1 1 d . . . . .
C3 C -0.9640(4) -0.4046(3) -0.2107(3) 0.0577(11) Uani 1 1 d . . . . .
C4 C -0.8721(4) -0.3751(3) -0.1654(2) 0.0532(11) Uani 1 1 d . . . . .
C5 C -0.7783(4) -0.3360(3) -0.2007(3) 0.0586(12) Uani 1 1 d . . . . .
H5 H -0.725(4) -0.308(3) -0.172(3) 0.065(15) Uiso 1 1 d . . . . .
C6 C -0.7710(4) -0.3245(4) -0.2806(3) 0.0628(13) Uani 1 1 d . . . . .
C7 C -0.8501(5) -0.3735(4) -0.3251(3) 0.0673(14) Uani 1 1 d . . . . .
H7 H -0.844(4) -0.370(4) -0.384(3) 0.090(18) Uiso 1 1 d . . . . .
C8 C -0.9428(5) -0.4133(4) -0.2903(3) 0.0650(13) Uani 1 1 d . . . . .
H8 H -0.999(4) -0.437(3) -0.323(3) 0.069(15) Uiso 1 1 d . . . . .
C9 C -0.7016(5) -0.2461(4) -0.3144(3) 0.0752(15) Uani 1 1 d . . . . .
H9A H -0.670(4) -0.272(4) -0.367(3) 0.077(16) Uiso 1 1 d . . . . .
H9B H -0.638(6) -0.229(5) -0.281(4) 0.12(2) Uiso 1 1 d . . . . .
C10 C -0.7730(5) -0.1561(4) -0.3305(3) 0.0671(14) Uani 1 1 d . . . . .
H10A H -0.726(5) -0.104(4) -0.318(3) 0.072(16) Uiso 1 1 d . . . . .
H10B H -0.790(4) -0.158(3) -0.384(3) 0.068(14) Uiso 1 1 d . . . . .
C11 C -0.8827(4) -0.1537(3) -0.2854(3) 0.0561(11) Uani 1 1 d . . . . .
C12 C -0.9810(5) -0.1830(4) -0.3229(3) 0.0658(14) Uani 1 1 d . . . . .
H12 H -0.980(3) -0.184(3) -0.373(3) 0.044(12) Uiso 1 1 d . . . . .
C13 C -1.0713(5) -0.2207(4) -0.2831(3) 0.0641(13) Uani 1 1 d . . . . .
H13 H -1.127(5) -0.247(3) -0.313(3) 0.067(15) Uiso 1 1 d . . . . .
C14 C -1.0664(4) -0.2327(3) -0.2033(3) 0.0582(11) Uani 1 1 d . . . . .
C15 C -0.9804(4) -0.1840(3) -0.1647(3) 0.0543(11) Uani 1 1 d . . . . .
H15 H -0.974(4) -0.183(3) -0.108(3) 0.058(13) Uiso 1 1 d . . . . .
C16 C -0.8896(4) -0.1458(3) -0.2038(3) 0.0531(11) Uani 1 1 d . . . . .
C17 C -0.7960(4) -0.1078(3) -0.1573(2) 0.0558(11) Uani 1 1 d . . . . .
C18 C -0.6972(5) -0.0903(4) -0.0473(3) 0.0728(14) Uani 1 1 d . . . . .
H18A H -0.648022 -0.139299 -0.028449 0.087 Uiso 1 1 calc R . . . .
H18B H -0.715134 -0.048987 -0.004421 0.087 Uiso 1 1 calc R . . . .
C19 C -0.6414(4) -0.0371(3) -0.1131(3) 0.0625(12) Uani 1 1 d . . . . .
H19 H -0.566449 -0.063733 -0.122212 0.075 Uiso 1 1 calc R . . . .
C20 C -0.6288(5) 0.0673(4) -0.1009(3) 0.0718(13) Uani 1 1 d . . . . .
C21 C -0.7428(6) 0.1122(5) -0.0823(5) 0.113(3) Uani 1 1 d . . . . .
H21A H -0.793416 0.103069 -0.125306 0.169 Uiso 1 1 calc GR . . . .
H21B H -0.732519 0.177566 -0.073566 0.169 Uiso 1 1 calc GR . . . .
H21C H -0.774002 0.083961 -0.036488 0.169 Uiso 1 1 calc GR . . . .
C22 C -0.5459(5) 0.0844(4) -0.0345(3) 0.0850(17) Uani 1 1 d . . . . .
H22A H -0.575949 0.058888 0.012831 0.128 Uiso 1 1 calc GR . . . .
H22B H -0.534395 0.150071 -0.028218 0.128 Uiso 1 1 calc GR . . . .
H22C H -0.475216 0.054925 -0.046224 0.128 Uiso 1 1 calc GR . . . .
C23 C -0.5800(7) 0.1095(5) -0.1745(4) 0.118(3) Uani 1 1 d . . . . .
H23A H -0.512542 0.076661 -0.188707 0.177 Uiso 1 1 calc GR . . . .
H23B H -0.562488 0.173780 -0.165514 0.177 Uiso 1 1 calc GR . . . .
H23C H -0.634204 0.104654 -0.215858 0.177 Uiso 1 1 calc GR . . . .
C24 C -0.8218(4) -0.3921(3) -0.0318(2) 0.0522(10) Uani 1 1 d . . . . .
C25 C -0.8458(4) -0.3661(3) 0.0498(3) 0.0549(11) Uani 1 1 d . . . . .
C26 C -0.9105(4) -0.2879(3) 0.0664(3) 0.0597(12) Uani 1 1 d . . . . .
H26 H -0.934721 -0.249822 0.025945 0.072 Uiso 1 1 calc R . . . .
C27 C -0.9393(5) -0.2661(4) 0.1421(3) 0.0717(14) Uani 1 1 d . . . . .
H27 H -0.982847 -0.213653 0.152456 0.086 Uiso 1 1 calc R . . . .
C28 C -0.9032(5) -0.3224(4) 0.2025(3) 0.0793(16) Uani 1 1 d . . . . .
H28 H -0.924475 -0.308724 0.253297 0.095 Uiso 1 1 calc R . . . .
C29 C -0.8364(5) -0.3981(4) 0.1877(3) 0.0763(15) Uani 1 1 d . . . . .
H29 H -0.810673 -0.434790 0.228636 0.092 Uiso 1 1 calc R . . . .
C30 C -0.8072(4) -0.4200(4) 0.1118(3) 0.0669(13) Uani 1 1 d . . . . .
H30 H -0.761243 -0.471152 0.102143 0.080 Uiso 1 1 calc R . . . .
C31 C -0.7229(4) -0.4537(3) -0.0469(2) 0.0559(11) Uani 1 1 d . . . . .
C32 C -0.6169(5) -0.4267(5) -0.0226(3) 0.0838(17) Uani 1 1 d . . . . .
H32 H -0.607411 -0.369694 0.002154 0.101 Uiso 1 1 calc R . . . .
C33 C -0.5247(6) -0.4836(6) -0.0349(5) 0.119(3) Uani 1 1 d . . . . .
H33 H -0.453098 -0.464117 -0.019855 0.143 Uiso 1 1 calc R . . . .
C34 C -0.5391(7) -0.5698(6) -0.0696(4) 0.117(3) Uani 1 1 d . . . . .
H34 H -0.477698 -0.609107 -0.077033 0.140 Uiso 1 1 calc R . . . .
C35 C -0.6460(7) -0.5967(5) -0.0932(4) 0.097(2) Uani 1 1 d . . . . .
H35 H -0.656317 -0.654524 -0.116411 0.117 Uiso 1 1 calc R . . . .
C36 C -0.7372(5) -0.5385(4) -0.0825(3) 0.0714(14) Uani 1 1 d . . . . .
H36 H -0.808385 -0.556655 -0.099458 0.086 Uiso 1 1 calc R . . . .

loop_
_atom_site_aniso_label
_atom_site_aniso_U_11
_atom_site_aniso_U_22
_atom_site_aniso_U_33
_atom_site_aniso_U_23
_atom_site_aniso_U_13
_atom_site_aniso_U_12
O1 0.089(3) 0.094(3) 0.0553(17) 0.0131(18) -0.0088(18) -0.032(2)
N1 0.074(3) 0.078(3) 0.058(2) 0.004(2) -0.007(2) -0.021(2)
N2 0.058(2) 0.053(2) 0.055(2) -0.0018(17) -0.0032(18) 0.0036(17)
C1 0.058(3) 0.069(3) 0.082(4) -0.003(3) 0.005(3) -0.006(3)
C2 0.072(4) 0.060(3) 0.066(3) 0.009(3) -0.008(3) -0.009(2)
C3 0.064(3) 0.050(3) 0.058(3) 0.003(2) -0.005(2) 0.006(2)
C4 0.058(3) 0.049(3) 0.052(2) 0.0014(19) -0.005(2) 0.009(2)
C5 0.056(3) 0.060(3) 0.060(3) -0.001(2) -0.009(2) 0.009(2)
C6 0.062(3) 0.064(3) 0.062(3) -0.004(2) 0.003(2) 0.016(2)
C7 0.082(4) 0.064(3) 0.056(3) -0.001(2) 0.000(3) 0.020(3)
C8 0.082(4) 0.053(3) 0.060(3) -0.006(2) -0.017(3) 0.007(3)
C9 0.062(3) 0.093(4) 0.070(3) 0.005(3) 0.007(3) 0.009(3)
C10 0.073(4) 0.075(4) 0.054(3) 0.008(2) -0.002(3) -0.005(3)
C11 0.061(3) 0.047(3) 0.060(3) 0.007(2) -0.004(2) 0.000(2)
C12 0.077(4) 0.065(3) 0.055(3) 0.006(3) -0.009(3) 0.004(3)
C13 0.061(3) 0.058(3) 0.073(3) 0.002(2) -0.015(3) 0.003(2)
C14 0.048(3) 0.052(3) 0.074(3) -0.001(2) 0.000(2) 0.005(2)
C15 0.055(3) 0.049(3) 0.059(3) 0.000(2) 0.001(2) 0.007(2)
C16 0.055(3) 0.048(2) 0.057(2) 0.002(2) -0.001(2) 0.003(2)
C17 0.064(3) 0.051(3) 0.053(2) 0.003(2) 0.003(2) -0.002(2)
C18 0.079(4) 0.075(3) 0.064(3) 0.011(3) -0.018(3) -0.006(3)
C19 0.062(3) 0.064(3) 0.062(2) 0.003(2) -0.010(2) -0.007(2)
C20 0.076(4) 0.061(3) 0.079(3) 0.006(3) -0.022(3) -0.005(3)
C21 0.092(5) 0.078(4) 0.167(7) -0.021(5) -0.047(5) 0.027(4)
C22 0.083(4) 0.077(4) 0.095(4) -0.012(3) -0.025(3) -0.004(3)
C23 0.147(7) 0.106(5) 0.100(4) 0.034(4) -0.036(5) -0.058(5)
C24 0.053(3) 0.048(3) 0.055(2) -0.0006(19) -0.005(2) 0.000(2)
C25 0.054(3) 0.051(3) 0.059(2) -0.001(2) -0.004(2) 0.000(2)
C26 0.062(3) 0.058(3) 0.059(2) 0.000(2) -0.001(2) 0.003(2)
C27 0.067(4) 0.072(3) 0.076(3) -0.013(3) 0.003(3) 0.007(3)
C28 0.087(4) 0.093(4) 0.058(3) -0.011(3) 0.005(3) 0.004(3)
C29 0.084(4) 0.089(4) 0.055(3) 0.005(3) -0.010(3) 0.000(3)
C30 0.077(4) 0.067(3) 0.057(2) -0.001(2) -0.005(2) 0.012(3)
C31 0.061(3) 0.057(3) 0.050(2) -0.004(2) -0.004(2) 0.009(2)
C32 0.061(4) 0.089(4) 0.101(4) -0.021(3) -0.022(3) 0.013(3)
C33 0.072(5) 0.144(7) 0.142(6) -0.026(6) -0.020(5) 0.034(5)
C34 0.106(6) 0.126(7) 0.117(5) -0.006(5) 0.013(5) 0.062(5)
C35 0.122(6) 0.079(4) 0.091(4) -0.018(3) 0.006(4) 0.040(4)
C36 0.081(4) 0.066(3) 0.068(3) -0.008(3) -0.005(3) 0.007(3)

loop_
_atom_type_symbol
_atom_type_description
_atom_type_scat_dispersion_real
_atom_type_scat_dispersion_imag
_atom_type_scat_source
C C 0.0181 0.0091 'International Tables Vol C Tables 4.2.6.8 and 6.1.1.4'
H H 0.0000 0.0000 'International Tables Vol C Tables 4.2.6.8 and 6.1.1.4'
N N 0.0311 0.0180 'International Tables Vol C Tables 4.2.6.8 and 6.1.1.4'
O O 0.0492 0.0322 'International Tables Vol C Tables 4.2.6.8 and 6.1.1.4'

loop_
_geom_angle_atom_site_label_1
_geom_angle_atom_site_label_2
_geom_angle_atom_site_label_3
_geom_angle
_geom_angle_site_symmetry_1
_geom_angle_site_symmetry_3
C17 O1 C18 106.1(4) . .
C17 N1 C19 108.2(4) . .
C24 N2 C4 123.0(4) . .
H1A C1 H1B 116(5) . .
C2 C1 H1A 110(3) . .
C2 C1 H1B 105(4) . .
C14 C1 H1A 106(3) . .
C14 C1 H1B 108(4) . .
C14 C1 C2 111.9(4) . .
C1 C2 H2A 106(3) . .
C1 C2 H2B 103(4) . .
H2A C2 H2B 111(4) . .
C3 C2 C1 113.0(4) . .
C3 C2 H2A 111(3) . .
C3 C2 H2B 113(4) . .
C4 C3 C2 121.8(4) . .
C8 C3 C2 121.5(5) . .
C8 C3 C4 115.5(5) . .
C3 C4 N2 116.8(4) . .
C5 C4 N2 120.9(4) . .
C5 C4 C3 120.2(4) . .
C4 C5 H5 120(3) . .
C4 C5 C6 122.1(5) . .
C6 C5 H5 117(3) . .
C5 C6 C7 116.1(5) . .
C5 C6 C9 120.2(5) . .
C7 C6 C9 122.0(5) . .
C6 C7 H7 118(3) . .
C8 C7 C6 120.4(4) . .
C8 C7 H7 121(3) . .
C3 C8 H8 120(3) . .
C7 C8 C3 122.2(5) . .
C7 C8 H8 117(3) . .
C6 C9 H9A 105(3) . .
C6 C9 H9B 112(4) . .
C6 C9 C10 112.9(5) . .
H9A C9 H9B 109(4) . .
C10 C9 H9A 109(3) . .
C10 C9 H9B 108(4) . .
C9 C10 H10A 107(3) . .
C9 C10 H10B 105(3) . .
H10A C10 H10B 112(4) . .
C11 C10 C9 113.0(4) . .
C11 C10 H10A 112(3) . .
C11 C10 H10B 108(3) . .
C12 C11 C10 118.3(4) . .
C12 C11 C16 115.8(5) . .
C16 C11 C10 124.1(5) . .
C11 C12 H12 117(3) . .
C13 C12 C11 122.4(4) . .
C13 C12 H12 120(3) . .
C12 C13 H13 116(3) . .
C12 C13 C14 120.5(5) . .
C14 C13 H13 122(3) . .
C13 C14 C1 122.1(5) . .
C13 C14 C15 115.9(5) . .
C15 C14 C1 120.9(4) . .
C14 C15 H15 122(3) . .
C16 C15 C14 122.3(4) . .
C16 C15 H15 115(3) . .
C11 C16 C17 121.8(4) . .
C15 C16 C11 119.8(4) . .
C15 C16 C17 118.0(4) . .
O1 C17 C16 115.3(4) . .
N1 C17 O1 117.0(4) . .
N1 C17 C16 127.7(4) . .
O1 C18 H18A 110.7 . .
O1 C18 H18B 110.7 . .
O1 C18 C19 105.3(4) . .
H18A C18 H18B 108.8 . .
C19 C18 H18A 110.7 . .
C19 C18 H18B 110.7 . .
N1 C19 C18 103.0(4) . .
N1 C19 H19 108.5 . .
N1 C19 C20 112.0(4) . .
C18 C19 H19 108.5 . .
C18 C19 C20 115.9(4) . .
C20 C19 H19 108.5 . .
C19 C20 C21 110.9(5) . .
C19 C20 C22 108.9(4) . .
C22 C20 C21 110.1(5) . .
C23 C20 C19 108.5(5) . .
C23 C20 C21 110.0(6) . .
C23 C20 C22 108.3(5) . .
C20 C21 H21A 109.5 . .
C20 C21 H21B 109.5 . .
C20 C21 H21C 109.5 . .
H21A C21 H21B 109.5 . .
H21A C21 H21C 109.5 . .
H21B C21 H21C 109.5 . .
C20 C22 H22A 109.5 . .
C20 C22 H22B 109.5 . .
C20 C22 H22C 109.5 . .
H22A C22 H22B 109.5 . .
H22A C22 H22C 109.5 . .
H22B C22 H22C 109.5 . .
C20 C23 H23A 109.5 . .
C20 C23 H23B 109.5 . .
C20 C23 H23C 109.5 . .
H23A C23 H23B 109.5 . .
H23A C23 H23C 109.5 . .
H23B C23 H23C 109.5 . .
N2 C24 C25 117.3(4) . .
N2 C24 C31 124.8(4) . .
C25 C24 C31 117.8(4) . .
C26 C25 C24 120.3(4) . .
C26 C25 C30 118.2(4) . .
C30 C25 C24 121.5(4) . .
C25 C26 H26 119.6 . .
C27 C26 C25 120.9(5) . .
C27 C26 H26 119.6 . .
C26 C27 H27 120.1 . .
C26 C27 C28 119.8(5) . .
C28 C27 H27 120.1 . .
C27 C28 H28 119.8 . .
C29 C28 C27 120.3(5) . .
C29 C28 H28 119.8 . .
C28 C29 H29 120.0 . .
C28 C29 C30 119.9(5) . .
C30 C29 H29 120.0 . .
C25 C30 H30 119.6 . .
C29 C30 C25 120.8(5) . .
C29 C30 H30 119.6 . .
C32 C31 C24 119.7(4) . .
C36 C31 C24 120.5(5) . .
C36 C31 C32 119.7(5) . .
C31 C32 H32 119.8 . .
C31 C32 C33 120.5(6) . .
C33 C32 H32 119.8 . .
C32 C33 H33 120.1 . .
C32 C33 C34 119.9(7) . .
C34 C33 H33 120.1 . .
C33 C34 H34 120.4 . .
C35 C34 C33 119.2(6) . .
C35 C34 H34 120.4 . .
C34 C35 H35 119.7 . .
C36 C35 C34 120.6(6) . .
C36 C35 H35 119.7 . .
C31 C36 C35 120.1(6) . .
C31 C36 H36 120.0 . .
C35 C36 H36 120.0 . .

loop_
_geom_bond_atom_site_label_1
_geom_bond_atom_site_label_2
_geom_bond_distance
_geom_bond_site_symmetry_2
O1 C17 1.357(5) .
O1 C18 1.442(6) .
N1 C17 1.265(6) .
N1 C19 1.481(6) .
N2 C4 1.426(6) .
N2 C24 1.286(6) .
C1 H1A 0.96(5) .
C1 H1B 1.00(7) .
C1 C2 1.582(8) .
C1 C14 1.497(7) .
C2 H2A 0.90(5) .
C2 H2B 0.99(6) .
C2 C3 1.497(7) .
C3 C4 1.404(7) .
C3 C8 1.397(7) .
C4 C5 1.385(7) .
C5 H5 0.90(5) .
C5 C6 1.387(7) .
C6 C7 1.399(8) .
C6 C9 1.511(8) .
C7 H7 1.01(6) .
C7 C8 1.376(8) .
C8 H8 0.94(5) .
C9 H9A 1.04(5) .
C9 H9B 0.98(7) .
C9 C10 1.571(8) .
C10 H10A 0.95(5) .
C10 H10B 0.94(5) .
C10 C11 1.514(7) .
C11 C12 1.396(7) .
C11 C16 1.409(6) .
C12 H12 0.86(4) .
C12 C13 1.381(8) .
C13 H13 0.92(5) .
C13 C14 1.384(7) .
C14 C15 1.403(7) .
C15 H15 0.97(5) .
C15 C16 1.384(7) .
C16 C17 1.471(7) .
C18 H18A 0.9700 .
C18 H18B 0.9700 .
C18 C19 1.516(7) .
C19 H19 0.9800 .
C19 C20 1.523(7) .
C20 C21 1.530(8) .
C20 C22 1.527(7) .
C20 C23 1.516(8) .
C21 H21A 0.9600 .
C21 H21B 0.9600 .
C21 H21C 0.9600 .
C22 H22A 0.9600 .
C22 H22B 0.9600 .
C22 H22C 0.9600 .
C23 H23A 0.9600 .
C23 H23B 0.9600 .
C23 H23C 0.9600 .
C24 C25 1.479(6) .
C24 C31 1.491(6) .
C25 C26 1.390(7) .
C25 C30 1.395(7) .
C26 H26 0.9300 .
C26 C27 1.381(7) .
C27 H27 0.9300 .
C27 C28 1.383(8) .
C28 H28 0.9300 .
C28 C29 1.370(8) .
C29 H29 0.9300 .
C29 C30 1.386(7) .
C30 H30 0.9300 .
C31 C32 1.380(7) .
C31 C36 1.374(7) .
C32 H32 0.9300 .
C32 C33 1.381(9) .
C33 H33 0.9300 .
C33 C34 1.386(11) .
C34 H34 0.9300 .
C34 C35 1.384(10) .
C35 H35 0.9300 .
C35 C36 1.379(8) .
C36 H36 0.9300 .
